data_4345501
loop_
_publ_author_name
'Firmino, Ana D. G.'
'Mendes, Ricardo F.'
'Antunes, Margarida M.'
'Barbosa, Paula C.'
'Vilela, S\'ergio M F'
'Valente, Anabela A.'
'Figueiredo, Filipe M. L.'
'Tom\'e, Jo\~ao P C'
'Paz, Filipe A Almeida'

_publ_section_title
;
 Robust Multifunctional Yttrium-Based Metal-Organic Frameworks with
 Breathing Effect.
;
_journal_issue 3
_journal_name_full 'Inorganic chemistry'
_journal_page_first 1193
_journal_page_last 1208
_journal_paper_doi 10.1021/acs.inorgchem.6b02199
_journal_volume 56
_journal_year 2017
_chemical_formula_moiety 'C24 H21 O24 P8 Y2, (H3 O), (H2 O)'
_chemical_formula_sum 'C12 H13 O13 P4 Y'
_chemical_formula_weight 578.01
_space_group_IT_number 2
_space_group_name_Hall '-P 1'
_space_group_name_H-M_alt 'P -1'
_symmetry_cell_setting triclinic
_symmetry_space_group_name_Hall '-P 1'
_symmetry_space_group_name_H-M 'P -1'
_atom_sites_solution_hydrogens mixed
_audit_creation_date '29 December 2016'
_audit_creation_method 'SHELXL-2014, manual editing plus enCIFer'
_cell_angle_alpha 97.803(3)
_cell_angle_beta 104.205(4)
_cell_angle_gamma 111.348(4)
_cell_formula_units_Z 2
_cell_length_a 9.2453(7)
_cell_length_b 10.0930(8)
_cell_length_c 11.7780(9)
_cell_measurement_reflns_used 9031
_cell_measurement_temperature 100(2)
_cell_measurement_theta_max 29.21
_cell_measurement_theta_min 2.50
_cell_volume 961.00(14)
_computing_cell_refinement 'SAINT V8.27B (Bruker AXS Inc., 2012)'
_computing_data_collection 'APEX2 2012.4 (Bruker AXS Inc., 2012)'
_computing_data_reduction 'SAINT V8.27B (Bruker AXS Inc., 2012)'
_computing_molecular_graphics 'DIAMOND (Brandenburg, 2009)'
_computing_publication_material 'SHELXTL (Sheldrick, 2008)'
_computing_structure_refinement 'SHELXTL (Sheldrick, 2008)'
_computing_structure_solution 'SHELXTL (Sheldrick, 2008)'
_diffrn_ambient_temperature 100(2)
_diffrn_detector_area_resol_mean 10.4167
_diffrn_measured_fraction_theta_full 0.997
_diffrn_measured_fraction_theta_max 0.998
_diffrn_measurement_device_type 'Bruker D8 QUEST '
_diffrn_measurement_method '\w / \f scans'
_diffrn_radiation_monochromator 'Multi-layer X-ray mirror'
_diffrn_radiation_source 'Sealed tube'
_diffrn_radiation_type MoK\a
_diffrn_radiation_wavelength 0.71073
_diffrn_reflns_av_R_equivalents 0.0472
_diffrn_reflns_av_unetI/netI 0.0274
_diffrn_reflns_Laue_measured_fraction_full 0.997
_diffrn_reflns_Laue_measured_fraction_max 0.998
_diffrn_reflns_limit_h_max 12
_diffrn_reflns_limit_h_min -12
_diffrn_reflns_limit_k_max 13
_diffrn_reflns_limit_k_min -13
_diffrn_reflns_limit_l_max 16
_diffrn_reflns_limit_l_min -16
_diffrn_reflns_number 45517
_diffrn_reflns_point_group_measured_fraction_full 0.997
_diffrn_reflns_point_group_measured_fraction_max 0.998
_diffrn_reflns_theta_full 25.242
_diffrn_reflns_theta_max 29.131
_diffrn_reflns_theta_min 3.545
_diffrn_standards_number 0
_exptl_absorpt_coefficient_mu 3.436
_exptl_absorpt_correction_type multi-scan
_exptl_absorpt_process_details
; 
'SADABS V2012/1 (Bruker AXS Inc.)' 
;
_exptl_crystal_colour Colourless
_exptl_crystal_density_diffrn 1.998
_exptl_crystal_description Needle
_exptl_crystal_F_000 576
_exptl_crystal_size_max 0.160
_exptl_crystal_size_mid 0.030
_exptl_crystal_size_min 0.030
_exptl_transmission_factor_max 0.7458
_exptl_transmission_factor_min 0.6278
_refine_diff_density_max 0.568
_refine_diff_density_min -0.399
_refine_diff_density_rms 0.094
_refine_ls_extinction_method none
_refine_ls_goodness_of_fit_ref 1.070
_refine_ls_hydrogen_treatment mixed
_refine_ls_matrix_type full
_refine_ls_number_parameters 295
_refine_ls_number_reflns 5152
_refine_ls_number_restraints 11
_refine_ls_restrained_S_all 1.070
_refine_ls_R_factor_all 0.0357
_refine_ls_R_factor_gt 0.0278
_refine_ls_shift/su_max 0.001
_refine_ls_shift/su_mean 0.000
_refine_ls_structure_factor_coef Fsqd
_refine_ls_weighting_details 'w=1/[\s^2^(Fo^2^)+(0.0302P)^2^+0.9603P] where P=(Fo^2^+2Fc^2^)/3'
_refine_ls_weighting_scheme calc
_refine_ls_wR_factor_gt 0.0634
_refine_ls_wR_factor_ref 0.0662
_reflns_Friedel_coverage 0.000
_reflns_number_gt 4548
_reflns_number_total 5152
_reflns_threshold_expression 'I > 2\s(I)'
_cod_data_source_file ic6b02199_si_003.cif
_cod_data_source_block 3
_cod_depositor_comments
;
The following automatic conversions were performed:

'_symmetry_cell_setting' value 'Triclinic' changed to 'triclinic'
according to
/home/data/users/saulius/crontab/automatic-downloads/current/ACS/lib/dictionaries/cif_core.dic
dictionary named 'cif_core.dic' version 2.4.2 from 2011-04-26.

Automatic conversion script
Id: cif_fix_values 4973 2017-02-22 13:04:09Z antanas 
;
_cod_original_cell_volume 961.00(13)
_cod_database_code 4345501
_shelx_space_group_comment
;
The symmetry employed for this shelxl refinement is uniquely defined
by the following loop, which should always be used as a source of
symmetry information in preference to the above space-group names.
They are only intended as comments.
;
_shelx_estimated_absorpt_t_min 0.609
_shelx_estimated_absorpt_t_max 0.904
_shelxl_version_number 2014/6

loop_
_space_group_symop_operation_xyz
'x, y, z'
'-x, -y, -z'

loop_
_atom_site_label
_atom_site_type_symbol
_atom_site_fract_x
_atom_site_fract_y
_atom_site_fract_z
_atom_site_U_iso_or_equiv
_atom_site_adp_type
_atom_site_occupancy
_atom_site_site_symmetry_order
_atom_site_calc_flag
_atom_site_refinement_flags_posn
_atom_site_refinement_flags_adp
_atom_site_refinement_flags_occupancy
Y1 Y 0.20919(2) 0.00746(2) -0.13278(2) 0.00597(6) Uani 1 1 d . . .
P1 P 0.64436(7) 0.18104(6) -0.08447(4) 0.00785(10) Uani 1 1 d . . .
P2 P 1.07364(7) 0.20320(6) -0.33476(5) 0.00816(11) Uani 1 1 d . . .
P3 P 0.17346(7) 0.24565(6) 0.10687(5) 0.00789(11) Uani 1 1 d . . .
P4 P 0.80791(7) 0.31557(6) 0.31802(5) 0.00731(10) Uani 1 1 d . . .
O1 O 0.47096(18) 0.16782(15) -0.10668(13) 0.0089(3) Uani 1 1 d . . .
O2 O 0.68725(19) 0.08086(17) -0.01355(13) 0.0119(3) Uani 1 1 d . . .
O3 O 0.7645(2) 0.34697(16) -0.01769(14) 0.0133(3) Uani 1 1 d D . .
H3 H 0.830(3) 0.368(3) 0.0626(12) 0.020 Uiso 1 1 d D U .
O4 O 1.1743(2) 0.35933(16) -0.25423(15) 0.0142(3) Uani 1 1 d . . .
O5 O 1.0765(2) 0.19613(19) -0.46713(14) 0.0151(3) Uani 1 1 d D . .
H5 H 1.036(3) 0.254(3) -0.509(2) 0.023 Uiso 1 1 d D U .
O6 O 0.20815(19) 0.18923(16) -0.00335(13) 0.0110(3) Uani 1 1 d . . .
O7 O 1.13817(19) 0.09755(16) -0.28885(13) 0.0112(3) Uani 1 1 d . . .
O8 O 0.1256(2) 0.37955(17) 0.09219(14) 0.0139(3) Uani 1 1 d D . .
H8 H 0.198(3) 0.458(2) 0.072(2) 0.021 Uiso 1 1 d D U .
O9 O 0.03610(19) 0.13910(16) 0.13822(13) 0.0124(3) Uani 1 1 d . . .
O10 O 0.76575(19) 0.15827(15) 0.26305(13) 0.0101(3) Uani 1 1 d . . .
O11 O 0.87131(19) 0.41249(16) 0.23401(13) 0.0116(3) Uani 1 1 d D . .
H11 H 0.867(3) 0.5050(17) 0.247(2) 0.017 Uiso 1 1 d D U .
O12 O 0.93727(19) 0.36969(16) 0.44378(13) 0.0108(3) Uani 1 1 d D . .
H12 H 0.976(8) 0.469(2) 0.483(6) 0.016 Uiso 0.5 1 d D U P
C1 C 0.6789(3) 0.1512(2) -0.22639(18) 0.0105(4) Uani 1 1 d . . .
C2 C 0.5475(3) 0.0787(2) -0.33260(18) 0.0119(4) Uani 1 1 d . . .
H2 H 0.4392 0.0550 -0.3301 0.014 Uiso 1 1 calc R U .
C3 C 0.5714(3) 0.0399(2) -0.44346(18) 0.0109(4) Uani 1 1 d . . .
C4 C 0.7328(3) 0.0772(2) -0.44322(19) 0.0121(4) Uani 1 1 d . . .
H4 H 0.7525 0.0500 -0.5165 0.015 Uiso 1 1 calc R U .
C5 C 0.8657(3) 0.1534(2) -0.33744(19) 0.0107(4) Uani 1 1 d . . .
C6 C 0.8387(3) 0.1897(2) -0.22861(19) 0.0116(4) Uani 1 1 d . . .
H6 H 0.9287 0.2403 -0.1563 0.014 Uiso 1 1 calc R U .
C7 C 0.3557(3) 0.3135(2) 0.23448(18) 0.0096(4) Uani 1 1 d . . .
C8 C 0.4898(3) 0.2838(2) 0.22984(18) 0.0087(4) Uani 1 1 d . . .
H8A H 0.4867 0.2261 0.1577 0.010 Uiso 1 1 calc R U .
C9 C 0.6291(3) 0.3392(2) 0.33183(17) 0.0080(4) Uani 1 1 d . . .
C10 C 0.6319(3) 0.4225(2) 0.43735(18) 0.0101(4) Uani 1 1 d . . .
H10 H 0.7268 0.4589 0.5066 0.012 Uiso 1 1 calc R U .
C11 C 0.4979(3) 0.4542(2) 0.44387(18) 0.0102(4) Uani 1 1 d . . .
C12 C 0.3607(3) 0.3980(2) 0.34033(19) 0.0127(4) Uani 1 1 d . . .
H12A H 0.2683 0.4179 0.3421 0.015 Uiso 1 1 calc R U .
O1W O 0.5299(3) 0.5683(2) 0.10462(19) 0.0301(4) Uani 1 1 d D . .
H1X H 0.634(2) 0.585(3) 0.159(2) 0.045 Uiso 1 1 d D U .
H1Y H 0.524(4) 0.6599(19) 0.103(3) 0.045 Uiso 1 1 d D U .
H1Z H 0.519(6) 0.520(5) 0.0259(15) 0.045 Uiso 0.5 1 d D U P

loop_
_atom_site_aniso_label
_atom_site_aniso_U_11
_atom_site_aniso_U_22
_atom_site_aniso_U_33
_atom_site_aniso_U_23
_atom_site_aniso_U_13
_atom_site_aniso_U_12
Y1 0.00617(10) 0.00642(9) 0.00501(9) 0.00033(6) 0.00135(7) 0.00295(7)
P1 0.0062(3) 0.0104(2) 0.0059(2) 0.00239(18) 0.00119(19) 0.0026(2)
P2 0.0071(3) 0.0104(2) 0.0079(2) 0.00408(19) 0.00216(19) 0.0042(2)
P3 0.0062(3) 0.0090(2) 0.0065(2) -0.00123(18) 0.00138(19) 0.0025(2)
P4 0.0070(3) 0.0074(2) 0.0070(2) -0.00110(18) 0.00135(19) 0.0040(2)
O1 0.0064(7) 0.0099(7) 0.0098(7) 0.0026(5) 0.0026(6) 0.0029(6)
O2 0.0122(8) 0.0148(7) 0.0097(7) 0.0045(6) 0.0024(6) 0.0070(6)
O3 0.0114(8) 0.0120(7) 0.0106(7) 0.0023(6) -0.0002(6) 0.0009(6)
O4 0.0104(8) 0.0099(7) 0.0211(8) 0.0031(6) 0.0031(6) 0.0046(6)
O5 0.0126(8) 0.0266(9) 0.0104(7) 0.0103(6) 0.0048(6) 0.0100(7)
O6 0.0110(8) 0.0127(7) 0.0078(7) -0.0017(5) 0.0024(6) 0.0051(6)
O7 0.0128(8) 0.0114(7) 0.0107(7) 0.0041(5) 0.0021(6) 0.0069(6)
O8 0.0149(8) 0.0115(7) 0.0156(7) 0.0020(6) 0.0049(6) 0.0062(7)
O9 0.0081(7) 0.0138(7) 0.0119(7) 0.0018(6) 0.0027(6) 0.0015(6)
O10 0.0120(8) 0.0084(7) 0.0099(7) -0.0004(5) 0.0035(6) 0.0053(6)
O11 0.0137(8) 0.0111(7) 0.0128(7) 0.0033(6) 0.0068(6) 0.0063(6)
O12 0.0106(8) 0.0105(7) 0.0085(7) -0.0015(5) -0.0018(6) 0.0058(6)
C1 0.0095(10) 0.0140(9) 0.0076(9) 0.0035(7) 0.0024(8) 0.0041(8)
C2 0.0075(10) 0.0177(10) 0.0088(9) 0.0039(8) 0.0029(8) 0.0031(9)
C3 0.0071(10) 0.0157(10) 0.0064(9) 0.0026(8) 0.0013(8) 0.0013(8)
C4 0.0088(10) 0.0170(10) 0.0088(9) 0.0030(8) 0.0028(8) 0.0036(9)
C5 0.0080(10) 0.0146(10) 0.0105(9) 0.0052(8) 0.0034(8) 0.0048(8)
C6 0.0088(10) 0.0150(10) 0.0088(9) 0.0030(8) 0.0006(8) 0.0038(8)
C7 0.0057(10) 0.0116(9) 0.0080(9) -0.0014(7) 0.0011(7) 0.0015(8)
C8 0.0093(10) 0.0081(9) 0.0075(9) -0.0015(7) 0.0026(8) 0.0033(8)
C9 0.0086(10) 0.0082(9) 0.0070(9) 0.0002(7) 0.0019(7) 0.0042(8)
C10 0.0082(10) 0.0119(9) 0.0071(9) -0.0010(7) 0.0003(8) 0.0035(8)
C11 0.0090(10) 0.0116(9) 0.0077(9) -0.0028(7) 0.0020(8) 0.0039(8)
C12 0.0077(10) 0.0166(10) 0.0109(9) -0.0033(8) 0.0011(8) 0.0053(9)
O1W 0.0416(13) 0.0222(9) 0.0407(11) 0.0168(8) 0.0203(10) 0.0211(9)

loop_
_atom_type_symbol
_atom_type_description
_atom_type_scat_dispersion_real
_atom_type_scat_dispersion_imag
_atom_type_scat_source
C C 0.0033 0.0016 'International Tables Vol C Tables 4.2.6.8 and 6.1.1.4'
H H 0.0000 0.0000 'International Tables Vol C Tables 4.2.6.8 and 6.1.1.4'
O O 0.0106 0.0060 'International Tables Vol C Tables 4.2.6.8 and 6.1.1.4'
P P 0.1023 0.0942 'International Tables Vol C Tables 4.2.6.8 and 6.1.1.4'
Y Y -2.7962 3.5667 'International Tables Vol C Tables 4.2.6.8 and 6.1.1.4'

loop_
_geom_angle_atom_site_label_1
_geom_angle_atom_site_label_2
_geom_angle_atom_site_label_3
_geom_angle
_geom_angle_site_symmetry_1
_geom_angle_site_symmetry_3
O9 Y1 O2 88.48(6) 2 2_655
O9 Y1 O7 98.70(6) 2 1_455
O2 Y1 O7 171.14(6) 2_655 1_455
O9 Y1 O6 91.29(6) 2 .
O2 Y1 O6 93.01(5) 2_655 .
O7 Y1 O6 92.03(5) 1_455 .
O9 Y1 O10 94.49(6) 2 2_655
O2 Y1 O10 87.74(5) 2_655 2_655
O7 Y1 O10 86.53(5) 1_455 2_655
O6 Y1 O10 174.19(6) . 2_655
O9 Y1 O1 174.27(5) 2 .
O2 Y1 O1 87.87(5) 2_655 .
O7 Y1 O1 85.36(5) 1_455 .
O6 Y1 O1 84.49(5) . .
O10 Y1 O1 89.78(5) 2_655 .
O2 P1 O1 115.04(9) . .
O2 P1 O3 110.10(9) . .
O1 P1 O3 107.58(8) . .
O2 P1 C1 109.77(9) . .
O1 P1 C1 108.89(9) . .
O3 P1 C1 104.96(9) . .
O7 P2 O4 111.31(9) . .
O7 P2 O5 107.97(9) . .
O4 P2 O5 111.26(9) . .
O7 P2 C5 111.24(9) . .
O4 P2 C5 107.23(9) . .
O5 P2 C5 107.80(9) . .
O6 P3 O9 116.58(9) . .
O6 P3 O8 110.66(9) . .
O9 P3 O8 104.88(9) . .
O6 P3 C7 109.04(9) . .
O9 P3 C7 108.33(9) . .
O8 P3 C7 106.87(9) . .
O10 P4 O12 111.04(8) . .
O10 P4 O11 109.95(8) . .
O12 P4 O11 110.09(9) . .
O10 P4 C9 110.76(9) . .
O12 P4 C9 108.78(9) . .
O11 P4 C9 106.11(9) . .
P1 O1 Y1 143.46(9) . .
P1 O2 Y1 163.39(10) . 2_655
P1 O3 H3 118.1(17) . .
P2 O5 H5 118.0(18) . .
P3 O6 Y1 151.23(10) . .
P2 O7 Y1 146.75(9) . 1_655
P3 O8 H8 117.4(17) . .
P3 O9 Y1 162.13(10) . 2
P4 O10 Y1 149.34(10) . 2_655
P4 O11 H11 115.5(17) . .
P4 O12 H12 117(4) . .
C2 C1 C6 120.14(19) . .
C2 C1 P1 120.44(17) . .
C6 C1 P1 119.18(16) . .
C1 C2 C3 121.5(2) . .
C1 C2 H2 119.3 . .
C3 C2 H2 119.3 . .
C4 C3 C2 117.44(19) . .
C4 C3 C3 121.7(2) . 2_654
C2 C3 C3 120.8(2) . 2_654
C5 C4 C3 121.42(19) . .
C5 C4 H4 119.3 . .
C3 C4 H4 119.3 . .
C6 C5 C4 120.0(2) . .
C6 C5 P2 117.68(16) . .
C4 C5 P2 122.32(16) . .
C5 C6 C1 119.5(2) . .
C5 C6 H6 120.2 . .
C1 C6 H6 120.2 . .
C8 C7 C12 120.06(19) . .
C8 C7 P3 121.74(15) . .
C12 C7 P3 118.20(16) . .
C7 C8 C9 119.55(18) . .
C7 C8 H8A 120.2 . .
C9 C8 H8A 120.2 . .
C10 C9 C8 119.79(19) . .
C10 C9 P4 121.56(16) . .
C8 C9 P4 118.37(15) . .
C9 C10 C11 121.57(19) . .
C9 C10 H10 119.2 . .
C11 C10 H10 119.2 . .
C12 C11 C10 117.36(18) . .
C12 C11 C11 121.1(2) . 2_666
C10 C11 C11 121.6(2) . 2_666
C7 C12 C11 121.7(2) . .
C7 C12 H12A 119.2 . .
C11 C12 H12A 119.2 . .
H1X O1W H1Y 109.2(14) . .
H1X O1W H1Z 108.8(15) . .
H1Y O1W H1Z 109.6(15) . .

loop_
_geom_bond_atom_site_label_1
_geom_bond_atom_site_label_2
_geom_bond_distance
_geom_bond_site_symmetry_2
Y1 O9 2.1899(16) 2
Y1 O2 2.2159(15) 2_655
Y1 O7 2.2211(14) 1_455
Y1 O6 2.2251(14) .
Y1 O10 2.2282(14) 2_655
Y1 O1 2.2845(15) .
P1 O2 1.4954(15) .
P1 O1 1.5117(15) .
P1 O3 1.5863(16) .
P1 C1 1.784(2) .
P2 O7 1.4989(15) .
P2 O4 1.5304(16) .
P2 O5 1.5582(16) .
P2 C5 1.792(2) .
P3 O6 1.4996(15) .
P3 O9 1.4998(16) .
P3 O8 1.5853(16) .
P3 C7 1.790(2) .
P4 O10 1.4961(14) .
P4 O12 1.5356(15) .
P4 O11 1.5523(16) .
P4 C9 1.796(2) .
O2 Y1 2.2159(15) 2_655
O3 H3 0.937(10) .
O5 H5 0.934(10) .
O7 Y1 2.2211(14) 1_655
O8 H8 0.938(10) .
O9 Y1 2.1899(16) 2
O10 Y1 2.2282(14) 2_655
O11 H11 0.942(10) .
O12 H12 0.938(10) .
C1 C2 1.391(3) .
C1 C6 1.392(3) .
C2 C3 1.404(3) .
C2 H2 0.9500 .
C3 C4 1.400(3) .
C3 C3 1.495(4) 2_654
C4 C5 1.398(3) .
C4 H4 0.9500 .
C5 C6 1.391(3) .
C6 H6 0.9500 .
C7 C8 1.389(3) .
C7 C12 1.392(3) .
C8 C9 1.396(3) .
C8 H8A 0.9500 .
C9 C10 1.392(3) .
C10 C11 1.404(3) .
C10 H10 0.9500 .
C11 C12 1.395(3) .
C11 C11 1.490(4) 2_666
C12 H12A 0.9500 .
O1W H1X 0.953(10) .
O1W H1Y 0.948(9) .
O1W H1Z 0.951(10) .

loop_
_geom_hbond_atom_site_label_D
_geom_hbond_atom_site_label_H
_geom_hbond_atom_site_label_A
_geom_hbond_distance_DH
_geom_hbond_distance_HA
_geom_hbond_distance_DA
_geom_hbond_angle_DHA
_geom_hbond_site_symmetry_A
O3 H3 O11 0.937(10) 1.918(16) 2.785(2) 153(3) .
O5 H5 O12 0.934(10) 1.792(12) 2.703(2) 164(3) 1_554
O8 H8 O3 0.938(10) 2.083(18) 2.911(2) 146(2) 2_665
O11 H11 O4 0.942(10) 1.548(11) 2.479(2) 169(3) 2_765
O12 H12 O12 0.938(10) 1.538(14) 2.469(3) 171(7) 2_766
O1W H1X O4 0.953(10) 1.689(11) 2.635(3) 171(3) 2_765
O1W H1Y O1 0.948(9) 1.717(10) 2.663(2) 176(3) 2_665
O1W H1Z O1W 0.951(10) 1.535(11) 2.477(4) 170(5) 2_665

loop_
_geom_torsion_atom_site_label_1
_geom_torsion_atom_site_label_2
_geom_torsion_atom_site_label_3
_geom_torsion_atom_site_label_4
_geom_torsion
_geom_torsion_site_symmetry_1
_geom_torsion_site_symmetry_4
O2 P1 O1 Y1 -30.23(17) . .
O3 P1 O1 Y1 -153.31(13) . .
C1 P1 O1 Y1 93.45(15) . .
O1 P1 O2 Y1 -106.3(3) . 2_655
O3 P1 O2 Y1 15.5(4) . 2_655
C1 P1 O2 Y1 130.5(3) . 2_655
O9 P3 O6 Y1 -29.0(2) . .
O8 P3 O6 Y1 -148.73(18) . .
C7 P3 O6 Y1 94.0(2) . .
O4 P2 O7 Y1 53.3(2) . 1_655
O5 P2 O7 Y1 175.69(16) . 1_655
C5 P2 O7 Y1 -66.21(19) . 1_655
O6 P3 O9 Y1 -69.4(3) . 2
O8 P3 O9 Y1 53.3(3) . 2
C7 P3 O9 Y1 167.2(3) . 2
O12 P4 O10 Y1 -102.56(18) . 2_655
O11 P4 O10 Y1 19.5(2) . 2_655
C9 P4 O10 Y1 136.46(17) . 2_655
O2 P1 C1 C2 106.87(18) . .
O1 P1 C1 C2 -19.9(2) . .
O3 P1 C1 C2 -134.84(18) . .
O2 P1 C1 C6 -67.49(19) . .
O1 P1 C1 C6 165.76(16) . .
O3 P1 C1 C6 50.80(19) . .
C6 C1 C2 C3 1.3(3) . .
P1 C1 C2 C3 -173.00(17) . .
C1 C2 C3 C4 -0.1(3) . .
C1 C2 C3 C3 179.1(2) . 2_654
C2 C3 C4 C5 -1.6(3) . .
C3 C3 C4 C5 179.2(2) 2_654 .
C3 C4 C5 C6 2.1(3) . .
C3 C4 C5 P2 -179.71(16) . .
O7 P2 C5 C6 78.87(18) . .
O4 P2 C5 C6 -43.05(19) . .
O5 P2 C5 C6 -162.93(16) . .
O7 P2 C5 C4 -99.36(18) . .
O4 P2 C5 C4 138.72(18) . .
O5 P2 C5 C4 18.8(2) . .
C4 C5 C6 C1 -0.9(3) . .
P2 C5 C6 C1 -179.13(16) . .
C2 C1 C6 C5 -0.8(3) . .
P1 C1 C6 C5 173.56(16) . .
O6 P3 C7 C8 -13.1(2) . .
O9 P3 C7 C8 114.70(18) . .
O8 P3 C7 C8 -132.77(18) . .
O6 P3 C7 C12 166.93(17) . .
O9 P3 C7 C12 -65.26(19) . .
O8 P3 C7 C12 47.3(2) . .
C12 C7 C8 C9 0.0(3) . .
P3 C7 C8 C9 -179.99(16) . .
C7 C8 C9 C10 0.5(3) . .
C7 C8 C9 P4 -173.41(16) . .
O10 P4 C9 C10 134.61(17) . .
O12 P4 C9 C10 12.3(2) . .
O11 P4 C9 C10 -106.11(18) . .
O10 P4 C9 C8 -51.57(19) . .
O12 P4 C9 C8 -173.87(15) . .
O11 P4 C9 C8 67.72(18) . .
C8 C9 C10 C11 -0.7(3) . .
P4 C9 C10 C11 173.04(17) . .
C9 C10 C11 C12 0.4(3) . .
C9 C10 C11 C11 -178.8(2) . 2_666
C8 C7 C12 C11 -0.3(3) . .
P3 C7 C12 C11 179.65(17) . .
C10 C11 C12 C7 0.1(3) . .
C11 C11 C12 C7 179.4(2) 2_666 .
